data_1559000
loop_
_publ_author_name
'Kotila, Sirpa'
'Valkonen, Jussi'

_publ_section_title
;
 Copper(II) Complexes of 2-Amino-2-hydroxymethyl-1,3-propanediol. Part 1.
 Synthesis, Structure and Thermal Behavior of Three
 trans-Bis[2-amino-2-hydroxymethyl-1,3-propanediolato-(1)-O,N]copper(II)
 Complexes, [Cu(C4H10NO3)2], [Cu(C4H10NO3)2(H2O)] and [Cu(C4H10NO3)2].5H2O
;
_journal_name_full 'Acta Chemica Scandinavica'
_journal_page_first 950
_journal_page_last 956
_journal_paper_doi 10.3891/acta.chem.scand.47-0950
_journal_volume 47
_journal_year 1993
_chemical_formula_sum 'C8 H22 Cu N2 O7'
_chemical_formula_weight 321.81
_chemical_name_common
;
[Cu(C4H10NO3)2(H2O)]
;
_space_group_IT_number 15
_space_group_name_Hall '-C 2yc'
_space_group_name_H-M_alt 'C 1 2/c 1'
_symmetry_cell_setting monoclinic
_symmetry_Int_Tables_number 15
_symmetry_space_group_name_Hall '-C 2yc'
_symmetry_space_group_name_H-M 'C 1 2/c 1'
_cell_angle_alpha 90.
_cell_angle_beta 116.59(2)
_cell_angle_gamma 90.
_cell_formula_units_Z 4
_cell_length_a 12.928(3)
_cell_length_b 10.783(1)
_cell_length_c 10.066(5)
_cell_volume 1254.8(7)
_diffrn_ambient_temperature 294
_diffrn_radiation_probe x-ray
_diffrn_radiation_type MoK\a
_diffrn_radiation_wavelength 0.71073
_exptl_absorpt_coefficient_mu 1.771
_exptl_crystal_density_diffrn 1.70
_exptl_crystal_F_000 676
_refine_ls_goodness_of_fit_ref 1.156
_refine_ls_number_parameters 83
_refine_ls_number_reflns 1841
_refine_ls_R_factor_gt 0.026
_refine_ls_wR_factor_gt 0.029
_cod_data_source_file Acta-Chem-Scand-1993-47-950-2.cif
_cod_data_source_block 2
_cod_original_sg_symbol_H-M 'C 2/c'
_cod_database_code 1559000

loop_
_space_group_symop_id
_space_group_symop_operation_xyz
1 x,y,z
2 -x,y,1/2-z
3 -x,-y,-z
4 x,-y,1/2+z
5 1/2+x,1/2+y,z
6 1/2-x,1/2+y,1/2-z
7 1/2-x,1/2-y,-z
8 1/2+x,1/2-y,1/2+z

loop_
_atom_site_label
_atom_site_type_symbol
_atom_site_thermal_displace_type
_atom_site_fract_x
_atom_site_fract_y
_atom_site_fract_z
_atom_site_occupancy
_atom_site_U_iso_or_equiv
_atom_site_calc_flag
_atom_site_refinement_flags
_atom_site_disorder_assembly
_atom_site_disorder_group
Cu Cu Uiso 0.00000 0.26885(3) 0.25000 1.000 0.0153(1) . . . .
O1 O Uiso 0.00643(9) 0.28220(10) 0.44680(10) 1.000 0.0190(3) . . . .
Ow O Uiso 0.00000 0.0649(2) 0.25000 1.000 0.0414(5) . . . .
O2 O Uiso -0.16960(10) 0.56170(10) 0.40900(10) 1.000 0.0284(3) . . . .
O3 O Uiso -0.39190(10) 0.40540(10) 0.13910(10) 1.000 0.0271(4) . . . .
N1 N Uiso -0.17240(10) 0.29740(10) 0.17600(10) 1.000 0.0174(3) . . . .
C1 C Uiso -0.10510(10) 0.2923(2) 0.4398(2) 1.000 0.0200(4) . . . .
C2 C Uiso -0.18800(10) 0.3589(2) 0.2976(2) 1.000 0.0160(3) . . . .
C3 C Uiso -0.15450(10) 0.4947(2) 0.2976(2) 1.000 0.0214(4) . . . .
C4 C Uiso -0.31280(10) 0.3487(2) 0.2743(2) 1.000 0.0212(4) . . . .

loop_
_atom_type_symbol
_atom_type_description
_atom_type_scat_dispersion_real
_atom_type_scat_dispersion_imag
_atom_type_scat_source
C C 0.0033 0.0016 ' International Tables Vol C Tables 4.2.6.8 and 6.1.1.4'
Cu Cu 0.3201 1.2651 ' International Tables Vol C Tables 4.2.6.8 and 6.1.1.4'
N N 0.0061 0.0033 ' International Tables Vol C Tables 4.2.6.8 and 6.1.1.4'
O O 0.0106 0.0060 ' International Tables Vol C Tables 4.2.6.8 and 6.1.1.4'

loop_
_geom_angle_atom_site_label_1
_geom_angle_atom_site_label_2
_geom_angle_atom_site_label_3
_geom_angle
_geom_angle_site_symmetry_1
_geom_angle_site_symmetry_2
_geom_angle_site_symmetry_3
_geom_angle_publ_flag
O1 Cu Ow 94.23(4) . . . yes
O1 Cu N1 84.39(5) . . . yes
O1 Cu O1 171.54(5) . . 2_555 yes
O1 Cu N1 94.32(5) . . 2_555 yes
Ow Cu N1 98.71(4) . . . yes
O1 Cu Ow 94.23(4) 2_555 . . yes
Ow Cu N1 98.71(4) . . 2_555 yes
O1 Cu N1 94.32(5) 2_555 . . yes
N1 Cu N1 162.58(5) . . 2_555 yes
O1 Cu N1 84.39(5) 2_555 . 2_555 yes
Cu O1 C1 112.06(9) . . . yes
Cu N1 C2 107.29(9) . . . yes
O1 C1 C2 110.73(14) . . . yes
N1 C2 C1 105.38(14) . . . yes
N1 C2 C3 106.59(14) . . . yes
N1 C2 C4 111.45(15) . . . yes
C1 C2 C3 111.73(15) . . . no
C1 C2 C4 111.07(15) . . . no
C3 C2 C4 110.44(16) . . . no
O2 C3 C2 110.42(14) . . . yes
O3 C4 C2 111.93(15) . . . yes

loop_
_geom_bond_atom_site_label_1
_geom_bond_atom_site_label_2
_geom_bond_distance
_geom_bond_site_symmetry_1
_geom_bond_site_symmetry_2
_geom_bond_publ_flag
Cu O1 1.9505(14) . . yes
Cu Ow 2.199(2) . . yes
Cu N1 2.0325(17) . . yes
Cu O1 1.9505(14) . 2_555 yes
Cu N1 2.0325(17) . 2_555 yes
O1 C1 1.416(2) . . yes
O2 C3 1.419(2) . . yes
O3 C4 1.423(2) . . yes
N1 C2 1.483(2) . . yes
C1 C2 1.530(3) . . no
C2 C3 1.527(3) . . no
C2 C4 1.527(2) . . no

loop_
_geom_torsion_atom_site_label_1
_geom_torsion_atom_site_label_2
_geom_torsion_atom_site_label_3
_geom_torsion_atom_site_label_4
_geom_torsion
_geom_torsion_site_symmetry_1
_geom_torsion_site_symmetry_2
_geom_torsion_site_symmetry_3
_geom_torsion_site_symmetry_4
_geom_torsion_publ_flag
Ow Cu O1 C1 -93.05(11) . . . . no
N1 Cu O1 C1 5.31(12) . . . . no
N1 Cu O1 C1 167.86(12) 2_555 . . . no
O1 Cu N1 C2 21.78(11) . . . . no
Ow Cu N1 C2 115.22(10) . . . . no
O1 Cu N1 C2 -149.82(11) 2_555 . . . no
Cu O1 C1 C2 -31.10(18) . . . . no
Cu N1 C2 C1 -41.74(15) . . . . no
Cu N1 C2 C3 77.12(13) . . . . no
Cu N1 C2 C4 -162.32(13) . . . . no
O1 C1 C2 N1 48.39(19) . . . . no
O1 C1 C2 C3 -66.97(19) . . . . no
O1 C1 C2 C4 169.21(16) . . . . no
N1 C2 C3 O2 178.59(12) . . . . no
C1 C2 C3 O2 -66.79(17) . . . . no
C4 C2 C3 O2 57.37(18) . . . . no
N1 C2 C4 O3 -60.2(2) . . . . no
C1 C2 C4 O3 -177.40(16) . . . . no
C3 C2 C4 O3 58.1(2) . . . . no
